data_2017271
loop_
_publ_author_name
'Bond, Marcus R.'

_publ_section_title
;
 Bis(1,3,4-trimethylpyridinium) tetrachloridocuprate(II) and
 bis(1,3,4-trimethylpyridinium) tetrabromidocuprate(II): an examination
 of the <i>A</i>~2~Cu<i>X</i>~4~ <i>Fdd</i>2 structure type
;
_journal_coeditor_code SU3035
_journal_issue 8
_journal_name_full 'Acta Crystallographica Section C'
_journal_page_first m279
_journal_page_last m283
_journal_paper_doi 10.1107/S0108270109023968
_journal_volume 65
_journal_year 2009
_chemical_formula_iupac '(C8 H12 N)2 [Cu Br4]'
_chemical_formula_moiety '2C8 H12 N + , Br4 Cu 2-'
_chemical_formula_sum 'C16 H24 Br4 Cu N2'
_chemical_formula_weight 627.55
_chemical_name_systematic
;
bis(1,3,4-trimethylpyridinium) tetrabromidocuprate(II)
;
_space_group_crystal_system monoclinic
_space_group_IT_number 14
_space_group_name_Hall '-P 2ybc'
_space_group_name_H-M_alt 'P 1 21/c 1'
_symmetry_space_group_name_Hall '-P 2ybc'
_symmetry_space_group_name_H-M 'P 1 21/c 1'
_atom_sites_solution_hydrogens geom
_atom_sites_solution_primary direct
_atom_sites_solution_secondary difmap
_cell_angle_alpha 90
_cell_angle_beta 96.8540(10)
_cell_angle_gamma 90
_cell_formula_units_Z 4
_cell_length_a 17.8882(4)
_cell_length_b 14.8736(3)
_cell_length_c 8.37720(10)
_cell_measurement_reflns_used 17042
_cell_measurement_temperature 298(2)
_cell_measurement_theta_max 27.485
_cell_measurement_theta_min 0.998
_cell_volume 2212.93(7)
_computing_cell_refinement 'HKL SCALEPACK (Otwinowski & Minor 1997)'
_computing_data_collection 'COLLECT (Nonius, 2000)'
_computing_data_reduction 'HKL DENZO and SCALEPACK (Otwinowski & Minor 1997)'
_computing_molecular_graphics 'ORTEP-3 for Windows (Farrugia, 1997)'
_computing_publication_material 'WinGX (Farrugia, 1999)'
_computing_structure_refinement 'SHELXL97 (Sheldrick, 2008)'
_computing_structure_solution 'SHELXS97 (Sheldrick, 2008)'
_diffrn_ambient_temperature 298(2)
_diffrn_detector_area_resol_mean 9
_diffrn_measured_fraction_theta_full 0.996
_diffrn_measured_fraction_theta_max 0.996
_diffrn_measurement_device '95mm CCD camera on \k-goniostat'
_diffrn_measurement_device_type 'Nonius KappaCCD area-detector'
_diffrn_measurement_method 'CCD rotation images, thick slices'
_diffrn_radiation_monochromator graphite
_diffrn_radiation_type MoK\a
_diffrn_radiation_wavelength 0.71073
_diffrn_reflns_av_R_equivalents 0.0829
_diffrn_reflns_limit_h_max 23
_diffrn_reflns_limit_h_min -23
_diffrn_reflns_limit_k_max 19
_diffrn_reflns_limit_k_min -19
_diffrn_reflns_limit_l_max 10
_diffrn_reflns_limit_l_min -10
_diffrn_reflns_number 37761
_diffrn_reflns_theta_full 27.52
_diffrn_reflns_theta_max 27.52
_diffrn_reflns_theta_min 3.7
_exptl_absorpt_coefficient_mu 8.21
_exptl_absorpt_correction_T_max 0.5336
_exptl_absorpt_correction_T_min 0.2417
_exptl_absorpt_correction_type gaussian
_exptl_absorpt_process_details
;
(grid of 8 x 8 x 8 sampling points; Software?)
;
_exptl_crystal_colour 'dark purple'
_exptl_crystal_density_diffrn 1.884
_exptl_crystal_density_method 'not measured'
_exptl_crystal_description prism
_exptl_crystal_F_000 1212
_exptl_crystal_size_max 0.21
_exptl_crystal_size_mid 0.17
_exptl_crystal_size_min 0.09
_refine_diff_density_max 0.46
_refine_diff_density_min -0.46
_refine_ls_extinction_coef 0.0033(2)
_refine_ls_extinction_expression Fc^*^=kFc[1+0.001xFc^2^\l^3^/sin(2\q)]^-1/4^
_refine_ls_extinction_method 'SHELXL97 (Sheldrick, 2008)'
_refine_ls_goodness_of_fit_ref 1.04
_refine_ls_hydrogen_treatment constr
_refine_ls_matrix_type full
_refine_ls_number_parameters 215
_refine_ls_number_reflns 5071
_refine_ls_number_restraints 0
_refine_ls_restrained_S_all 1.04
_refine_ls_R_factor_all 0.07
_refine_ls_R_factor_gt 0.0385
_refine_ls_shift/su_max 0.001
_refine_ls_shift/su_mean 0
_refine_ls_structure_factor_coef Fsqd
_refine_ls_weighting_details 'calc w = 1/[\s^2^(Fo^2^)+(0.0399P)^2^+0.6550P] where P=(Fo^2^+2Fc^2^)/3'
_refine_ls_weighting_scheme calc
_refine_ls_wR_factor_gt 0.0811
_refine_ls_wR_factor_ref 0.0897
_reflns_number_gt 3469
_reflns_number_total 5071
_reflns_threshold_expression I>2\s(I)
_cod_data_source_file su3035.cif
_cod_data_source_block II
_cod_database_code 2017271
_cod_database_fobs_code 2017271

loop_
_space_group_symop_operation_xyz
'x, y, z'
'-x, y+1/2, -z+1/2'
'-x, -y, -z'
'x, -y-1/2, z-1/2'

loop_
_atom_site_type_symbol
_atom_site_label
_atom_site_fract_x
_atom_site_fract_y
_atom_site_fract_z
_atom_site_U_iso_or_equiv
_atom_site_adp_type
_atom_site_calc_flag
_atom_site_refinement_flags
_atom_site_occupancy
_atom_site_disorder_assembly
_atom_site_disorder_group
Cu Cu1 0.25000(3) 0.99261(3) 0.14313(5) 0.04220(13) Uani d . 1 . .
Br Br1 0.31668(3) 0.98811(3) 0.40717(5) 0.05812(14) Uani d . 1 . .
Br Br2 0.15837(3) 0.87738(3) 0.16072(6) 0.06027(15) Uani d . 1 . .
Br Br3 0.35288(3) 1.00011(4) -0.00919(6) 0.06865(16) Uani d . 1 . .
Br Br4 0.17302(3) 1.10939(3) 0.01372(5) 0.05383(14) Uani d . 1 . .
N N11 0.10866(18) 0.8925(2) 0.6638(4) 0.0453(8) Uani d . 1 . .
C C11A 0.1910(3) 0.8908(4) 0.7140(6) 0.0687(13) Uani d . 1 . .
H H11A 0.2172 0.9002 0.6219 0.103 Uiso calc R 1 . .
H H11B 0.205 0.8336 0.7615 0.103 Uiso calc R 1 . .
H H11C 0.2041 0.9376 0.7912 0.103 Uiso calc R 1 . .
C C12 0.0794(2) 0.8460(2) 0.5333(4) 0.0421(9) Uani d . 1 . .
H H12 0.1117 0.8141 0.4749 0.05 Uiso calc R 1 . .
C C13 0.0043(2) 0.8443(2) 0.4840(4) 0.0394(8) Uani d . 1 . .
C C13A -0.0230(3) 0.7900(3) 0.3373(5) 0.0627(12) Uani d . 1 . .
H H13A 0.0195 0.7688 0.2879 0.094 Uiso calc R 1 . .
H H13B -0.0541 0.8269 0.2624 0.094 Uiso calc R 1 . .
H H13C -0.0517 0.7396 0.3677 0.094 Uiso calc R 1 . .
C C14 -0.0441(2) 0.8917(2) 0.5719(4) 0.0407(8) Uani d . 1 . .
C C14A -0.1277(3) 0.8900(3) 0.5253(6) 0.0647(12) Uani d . 1 . .
H H14A -0.1385 0.8993 0.4115 0.097 Uiso calc R 1 . .
H H14B -0.1507 0.9368 0.5813 0.097 Uiso calc R 1 . .
H H14C -0.1473 0.8328 0.5532 0.097 Uiso calc R 1 . .
C C15 -0.0122(2) 0.9396(3) 0.7053(5) 0.0472(10) Uani d . 1 . .
H H15 -0.0431 0.9728 0.7651 0.057 Uiso calc R 1 . .
C C16 0.0628(3) 0.9389(3) 0.7496(5) 0.0516(10) Uani d . 1 . .
H H16 0.083 0.9707 0.8402 0.062 Uiso calc R 1 . .
N N21 0.38648(19) 0.2118(2) 0.7192(4) 0.0479(8) Uani d . 1 . .
C C21A 0.3047(3) 0.1953(3) 0.6927(7) 0.0703(14) Uani d . 1 . .
H H21A 0.2794 0.2488 0.6512 0.105 Uiso calc R 1 . .
H H21B 0.2871 0.1792 0.7927 0.105 Uiso calc R 1 . .
H H21C 0.2944 0.1472 0.6169 0.105 Uiso calc R 1 . .
C C22 0.4129(2) 0.2958(3) 0.7470(5) 0.0512(10) Uani d . 1 . .
H H22 0.3788 0.3428 0.7488 0.061 Uiso calc R 1 . .
C C23 0.4879(2) 0.3143(3) 0.7728(5) 0.0471(9) Uani d . 1 . .
C C23A 0.5129(3) 0.4104(3) 0.8007(7) 0.0749(15) Uani d . 1 . .
H H23A 0.5346 0.432 0.7085 0.112 Uiso calc R 1 . .
H H23B 0.5498 0.4135 0.8938 0.112 Uiso calc R 1 . .
H H23C 0.4703 0.4469 0.8177 0.112 Uiso calc R 1 . .
C C24 0.5389(2) 0.2443(3) 0.7703(5) 0.0504(10) Uani d . 1 . .
C C24A 0.6224(3) 0.2608(4) 0.7945(8) 0.0802(16) Uani d . 1 . .
H H24A 0.6364 0.2968 0.7077 0.12 Uiso calc R 1 . .
H H24B 0.6485 0.2044 0.7969 0.12 Uiso calc R 1 . .
H H24C 0.6356 0.2918 0.8944 0.12 Uiso calc R 1 . .
C C25 0.5100(3) 0.1587(3) 0.7404(6) 0.0615(12) Uani d . 1 . .
H H25 0.5429 0.1105 0.7366 0.074 Uiso calc R 1 . .
C C26 0.4351(3) 0.1441(3) 0.7167(6) 0.0583(12) Uani d . 1 . .
H H26 0.417 0.0859 0.6983 0.07 Uiso calc R 1 . .

loop_
_atom_site_aniso_label
_atom_site_aniso_U_11
_atom_site_aniso_U_22
_atom_site_aniso_U_33
_atom_site_aniso_U_12
_atom_site_aniso_U_13
_atom_site_aniso_U_23
Cu1 0.0376(3) 0.0468(3) 0.0423(3) -0.0010(2) 0.00483(19) 0.0025(2)
Br1 0.0488(3) 0.0797(3) 0.0444(2) 0.0033(2) -0.00064(18) 0.0036(2)
Br2 0.0639(3) 0.0548(3) 0.0635(3) -0.0175(2) 0.0133(2) 0.0027(2)
Br3 0.0483(3) 0.1033(4) 0.0573(3) 0.0036(3) 0.0185(2) 0.0070(3)
Br4 0.0534(3) 0.0454(2) 0.0607(3) 0.00455(19) -0.0011(2) 0.00366(19)
N11 0.0385(19) 0.0535(19) 0.0435(18) -0.0031(15) 0.0036(14) 0.0033(15)
C11A 0.042(3) 0.096(4) 0.067(3) -0.012(3) 0.003(2) 0.000(3)
C12 0.048(2) 0.042(2) 0.038(2) 0.0015(17) 0.0135(17) -0.0008(16)
C13 0.046(2) 0.0351(19) 0.0371(19) -0.0035(16) 0.0043(16) 0.0000(15)
C13A 0.068(3) 0.066(3) 0.054(3) -0.007(2) 0.004(2) -0.015(2)
C14 0.041(2) 0.0371(19) 0.045(2) -0.0020(16) 0.0068(16) 0.0058(16)
C14A 0.048(3) 0.074(3) 0.072(3) 0.004(2) 0.008(2) 0.002(3)
C15 0.054(3) 0.041(2) 0.049(2) -0.0022(18) 0.016(2) -0.0058(18)
C16 0.065(3) 0.049(2) 0.041(2) -0.015(2) 0.009(2) -0.0078(18)
N21 0.044(2) 0.0393(17) 0.060(2) -0.0030(15) 0.0059(16) 0.0016(15)
C21A 0.044(3) 0.058(3) 0.108(4) -0.006(2) 0.004(3) 0.005(3)
C22 0.051(3) 0.0323(19) 0.071(3) 0.0050(18) 0.011(2) 0.0008(18)
C23 0.045(2) 0.038(2) 0.058(2) -0.0031(18) 0.0086(19) -0.0014(18)
C23A 0.056(3) 0.044(3) 0.126(5) -0.005(2) 0.015(3) -0.009(3)
C24 0.044(2) 0.048(2) 0.060(3) 0.0012(18) 0.0061(19) -0.0032(19)
C24A 0.051(3) 0.068(3) 0.120(5) 0.002(3) 0.004(3) -0.010(3)
C25 0.049(3) 0.038(2) 0.096(4) 0.009(2) 0.005(2) -0.008(2)
C26 0.058(3) 0.0299(19) 0.087(3) 0.0014(19) 0.008(2) -0.004(2)

loop_
_atom_type_symbol
_atom_type_description
_atom_type_scat_dispersion_real
_atom_type_scat_dispersion_imag
_atom_type_scat_source
C C 0.0033 0.0016 'International Tables Vol C Tables 4.2.6.8 and 6.1.1.4'
H H 0 0 'International Tables Vol C Tables 4.2.6.8 and 6.1.1.4'
Br Br -0.2901 2.4595 'International Tables Vol C Tables 4.2.6.8 and 6.1.1.4'
Cu Cu 0.3201 1.2651 'International Tables Vol C Tables 4.2.6.8 and 6.1.1.4'
N N 0.0061 0.0033 'International Tables Vol C Tables 4.2.6.8 and 6.1.1.4'

loop_
_geom_angle_atom_site_label_1
_geom_angle_atom_site_label_2
_geom_angle_atom_site_label_3
_geom_angle_site_symmetry_1
_geom_angle_site_symmetry_3
_geom_angle
_geom_angle_publ_flag
Br1 Cu1 Br3 . . 99.58(2) yes
Br1 Cu1 Br2 . . 101.16(2) yes
Br1 Cu1 Br4 . . 129.58(3) yes
Br2 Cu1 Br3 . . 130.66(3) yes
Br2 Cu1 Br4 . . 100.76(2) yes
Br3 Cu1 Br4 . . 99.45(2) yes
C16 N11 C12 . . 119.7(4) ?
C16 N11 C11A . . 120.4(4) ?
C12 N11 C11A . . 119.9(4) ?
N11 C11A H11A . . 109.5 ?
N11 C11A H11B . . 109.5 ?
H11A C11A H11B . . 109.5 ?
N11 C11A H11C . . 109.5 ?
H11A C11A H11C . . 109.5 ?
H11B C11A H11C . . 109.5 ?
N11 C12 C13 . . 122.1(3) ?
N11 C12 H12 . . 119 ?
C13 C12 H12 . . 119 ?
C12 C13 C14 . . 119.0(3) ?
C12 C13 C13A . . 118.1(4) ?
C14 C13 C13A . . 122.9(4) ?
C13 C13A H13A . . 109.5 ?
C13 C13A H13B . . 109.5 ?
H13A C13A H13B . . 109.5 ?
C13 C13A H13C . . 109.5 ?
H13A C13A H13C . . 109.5 ?
H13B C13A H13C . . 109.5 ?
C15 C14 C13 . . 117.6(4) ?
C15 C14 C14A . . 121.2(4) ?
C13 C14 C14A . . 121.1(4) ?
C14 C14A H14A . . 109.5 ?
C14 C14A H14B . . 109.5 ?
H14A C14A H14B . . 109.5 ?
C14 C14A H14C . . 109.5 ?
H14A C14A H14C . . 109.5 ?
H14B C14A H14C . . 109.5 ?
C16 C15 C14 . . 121.1(4) ?
C16 C15 H15 . . 119.5 ?
C14 C15 H15 . . 119.5 ?
N11 C16 C15 . . 120.5(4) ?
N11 C16 H16 . . 119.8 ?
C15 C16 H16 . . 119.8 ?
C26 N21 C22 . . 119.2(4) ?
C26 N21 C21A . . 120.6(3) ?
C22 N21 C21A . . 120.2(3) ?
N21 C21A H21A . . 109.5 ?
N21 C21A H21B . . 109.5 ?
H21A C21A H21B . . 109.5 ?
N21 C21A H21C . . 109.5 ?
H21A C21A H21C . . 109.5 ?
H21B C21A H21C . . 109.5 ?
N21 C22 C23 . . 122.4(4) ?
N21 C22 H22 . . 118.8 ?
C23 C22 H22 . . 118.8 ?
C22 C23 C24 . . 118.8(4) ?
C22 C23 C23A . . 119.0(4) ?
C24 C23 C23A . . 122.1(4) ?
C23 C23A H23A . . 109.5 ?
C23 C23A H23B . . 109.5 ?
H23A C23A H23B . . 109.5 ?
C23 C23A H23C . . 109.5 ?
H23A C23A H23C . . 109.5 ?
H23B C23A H23C . . 109.5 ?
C25 C24 C23 . . 117.5(4) ?
C25 C24 C24A . . 121.2(4) ?
C23 C24 C24A . . 121.3(4) ?
C24 C24A H24A . . 109.5 ?
C24 C24A H24B . . 109.5 ?
H24A C24A H24B . . 109.5 ?
C24 C24A H24C . . 109.5 ?
H24A C24A H24C . . 109.5 ?
H24B C24A H24C . . 109.5 ?
C26 C25 C24 . . 121.1(4) ?
C26 C25 H25 . . 119.4 ?
C24 C25 H25 . . 119.4 ?
N21 C26 C25 . . 121.0(4) ?
N21 C26 H26 . . 119.5 ?
C25 C26 H26 . . 119.5 ?

loop_
_geom_bond_atom_site_label_1
_geom_bond_atom_site_label_2
_geom_bond_site_symmetry_2
_geom_bond_distance
_geom_bond_publ_flag
Cu1 Br1 . 2.3854(6) yes
Cu1 Br2 . 2.3881(6) yes
Cu1 Br3 . 2.3639(6) yes
Cu1 Br4 . 2.3943(6) yes
N11 C16 . 1.344(5) ?
N11 C12 . 1.346(5) ?
N11 C11A . 1.484(5) ?
C11A H11A . 0.96 ?
C11A H11B . 0.96 ?
C11A H11C . 0.96 ?
C12 C13 . 1.358(5) ?
C12 H12 . 0.93 ?
C13 C14 . 1.392(5) ?
C13 C13A . 1.503(5) ?
C13A H13A . 0.96 ?
C13A H13B . 0.96 ?
C13A H13C . 0.96 ?
C14 C15 . 1.390(5) ?
C14 C14A . 1.500(6) ?
C14A H14A . 0.96 ?
C14A H14B . 0.96 ?
C14A H14C . 0.96 ?
C15 C16 . 1.350(6) ?
C15 H15 . 0.93 ?
C16 H16 . 0.93 ?
N21 C26 . 1.332(5) ?
N21 C22 . 1.345(5) ?
N21 C21A . 1.473(5) ?
C21A H21A . 0.96 ?
C21A H21B . 0.96 ?
C21A H21C . 0.96 ?
C22 C23 . 1.361(6) ?
C22 H22 . 0.93 ?
C23 C24 . 1.386(6) ?
C23 C23A . 1.507(6) ?
C23A H23A . 0.96 ?
C23A H23B . 0.96 ?
C23A H23C . 0.96 ?
C24 C25 . 1.385(6) ?
C24 C24A . 1.503(6) ?
C24A H24A . 0.96 ?
C24A H24B . 0.96 ?
C24A H24C . 0.96 ?
C25 C26 . 1.349(6) ?
C25 H25 . 0.93 ?
C26 H26 . 0.93 ?
